data_4075397
loop_
_publ_author_name
'Bourgeois, Cheryl J.'
'Garratt, Shaun A.'
'Hughes, Russell P.'
'Larichev, Roman B.'
'Smith, Jeremy M.'
'Ward, Antony J.'
'Willemsen, Stefan'
'Zhang, Donghui'
'DiPasquale, Antonio G.'
'Zakharov, Lev N.'
'Rheingold, Arnold L.'

_publ_section_title
;
 Synthesis and Structural Characterization of
 (Perfluoroalkyl)fluoroiridium(III) and (Perfluoroalkyl)methyliridium(III)
 Compounds
;
_journal_issue 14
_journal_name_full Organometallics
_journal_page_first 3474
_journal_paper_doi 10.1021/om060267s
_journal_volume 25
_journal_year 2006
_chemical_formula_sum 'C17 H27 F7 Ir P'
_chemical_formula_weight 587.56
_chemical_name_systematic
; 
 ? 
;
_space_group_IT_number 14
_symmetry_cell_setting monoclinic
_symmetry_space_group_name_Hall '-P 2ybc'
_symmetry_space_group_name_H-M 'P 1 21/c 1'
_atom_sites_solution_hydrogens geom
_atom_sites_solution_primary direct
_atom_sites_solution_secondary difmap
_audit_creation_method SHELXL-97
_cell_angle_alpha 90.00
_cell_angle_beta 104.3030(10)
_cell_angle_gamma 90.00
_cell_formula_units_Z 4
_cell_length_a 8.6376(4)
_cell_length_b 14.5419(6)
_cell_length_c 16.7255(7)
_cell_measurement_temperature 100.00(10)
_cell_volume 2035.72(15)
_computing_cell_refinement 'Bruker SMART'
_computing_data_collection 'Bruker SMART'
_computing_data_reduction 'Bruker SAINT'
_computing_molecular_graphics 'Bruker SHELXTL'
_computing_publication_material 'Bruker SHELXTL'
_computing_structure_refinement 'SHELXL-97 (Sheldrick, 1997)'
_computing_structure_solution 'SHELXS-97 (Sheldrick, 1990)'
_diffrn_ambient_temperature 100.00(10)
_diffrn_measured_fraction_theta_full 0.949
_diffrn_measured_fraction_theta_max 0.949
_diffrn_measurement_device_type 'CCD area detector'
_diffrn_measurement_method 'phi and omega scans'
_diffrn_radiation_monochromator graphite
_diffrn_radiation_source 'fine-focus sealed tube'
_diffrn_radiation_type MoK\a
_diffrn_radiation_wavelength 0.71073
_diffrn_reflns_av_R_equivalents 0.0234
_diffrn_reflns_av_sigmaI/netI 0.0312
_diffrn_reflns_limit_h_max 11
_diffrn_reflns_limit_h_min -10
_diffrn_reflns_limit_k_max 15
_diffrn_reflns_limit_k_min -19
_diffrn_reflns_limit_l_max 21
_diffrn_reflns_limit_l_min -21
_diffrn_reflns_number 12888
_diffrn_reflns_theta_full 28.27
_diffrn_reflns_theta_max 28.27
_diffrn_reflns_theta_min 2.43
_exptl_absorpt_coefficient_mu 6.697
_exptl_absorpt_correction_type none
_exptl_crystal_colour Yellow
_exptl_crystal_density_diffrn 1.917
_exptl_crystal_density_meas 0
_exptl_crystal_density_method 'not measured'
_exptl_crystal_description Block
_exptl_crystal_F_000 1136
_exptl_crystal_size_max 0.20
_exptl_crystal_size_mid 0.15
_exptl_crystal_size_min 0.05
_refine_diff_density_max 5.982
_refine_diff_density_min -0.682
_refine_diff_density_rms 0.173
_refine_ls_extinction_method none
_refine_ls_goodness_of_fit_ref 1.065
_refine_ls_hydrogen_treatment mixed
_refine_ls_matrix_type full
_refine_ls_number_parameters 343
_refine_ls_number_reflns 4799
_refine_ls_number_restraints 0
_refine_ls_restrained_S_all 1.065
_refine_ls_R_factor_all 0.0333
_refine_ls_R_factor_gt 0.0304
_refine_ls_shift/su_max 0.002
_refine_ls_shift/su_mean 0.000
_refine_ls_structure_factor_coef Fsqd
_refine_ls_weighting_details 'calc w=1/[\s^2^(Fo^2^)+(0.0483P)^2^+2.8742P] where P=(Fo^2^+2Fc^2^)/3'
_refine_ls_weighting_scheme calc
_refine_ls_wR_factor_gt 0.0804
_refine_ls_wR_factor_ref 0.0819
_reflns_number_gt 4347
_reflns_number_total 4799
_reflns_threshold_expression >2sigma(I)
_cod_data_source_file om060267ssi20060327_040228.cif
_cod_data_source_block rph230_compound_1a
_cod_depositor_comments
;
The following automatic conversions were performed:

'_cell_measurement_temperature' value '100.0(0.1)' was changed to
'100.00(10)' - precision was
estimated.

'_diffrn_ambient_temperature' value '100.0(0.1)' was
changed to '100.00(10)' - precision was
estimated.

'_symmetry_cell_setting' value 'Monoclinic' changed to
'monoclinic' according to
/home/saulius/struct/CIF-dictionaries/cif_core.dic dictionary named
'cif_core.dic' version 2.4.1 from 2010-06-29.

Automatic conversion script
Id: cif_fix_values 1715 2011-07-08 13:25:40Z adriana 
;
_cod_original_sg_symbol_H-M P2(1)/c
_cod_database_code 4075397

loop_
_symmetry_equiv_pos_as_xyz
'x, y, z'
'-x, y+1/2, -z+1/2'
'-x, -y, -z'
'x, -y-1/2, z-1/2'

loop_
_atom_site_label
_atom_site_type_symbol
_atom_site_fract_x
_atom_site_fract_y
_atom_site_fract_z
_atom_site_U_iso_or_equiv
_atom_site_adp_type
_atom_site_occupancy
_atom_site_symmetry_multiplicity
_atom_site_calc_flag
Ir1 Ir 0.385353(18) 0.131249(10) 0.241114(9) 0.01917(7) Uani 1 1 d
P1 P 0.32969(14) 0.19664(7) 0.35317(7) 0.0238(2) Uani 1 1 d
F1 F 0.2561(3) 0.31210(17) 0.17646(17) 0.0325(6) Uani 1 1 d
F2 F 0.2657(3) 0.21183(19) 0.08032(16) 0.0324(6) Uani 1 1 d
F3 F 0.0067(3) 0.2304(2) 0.21155(17) 0.0358(6) Uani 1 1 d
F4 F 0.0132(4) 0.11633(19) 0.1286(2) 0.0357(7) Uani 1 1 d
F5 F -0.0444(4) 0.2253(2) -0.00091(18) 0.0487(8) Uani 1 1 d
F6 F -0.2051(4) 0.2522(3) 0.0756(2) 0.0531(9) Uani 1 1 d
F7 F -0.0173(4) 0.3477(2) 0.0718(2) 0.0484(8) Uani 1 1 d
C1 C 0.3428(5) 0.0049(3) 0.1574(3) 0.0237(8) Uani 1 1 d
C2 C 0.3108(5) -0.0202(3) 0.2344(3) 0.0220(8) Uani 1 1 d
C3 C 0.4578(5) -0.0097(3) 0.2967(3) 0.0241(8) Uani 1 1 d
C4 C 0.5770(5) 0.0237(3) 0.2593(3) 0.0255(9) Uani 1 1 d
C5 C 0.5049(5) 0.0351(3) 0.1722(3) 0.0255(9) Uani 1 1 d
C6 C 0.2331(7) -0.0094(4) 0.0735(3) 0.0357(11) Uani 1 1 d
C7 C 0.1624(6) -0.0661(3) 0.2453(4) 0.0324(10) Uani 1 1 d
C8 C 0.4868(8) -0.0437(4) 0.3835(3) 0.0341(11) Uani 1 1 d
C9 C 0.7507(6) 0.0381(4) 0.2991(4) 0.0381(12) Uani 1 1 d
C10 C 0.5892(7) 0.0624(4) 0.1072(3) 0.0356(11) Uani 1 1 d
C11 C 0.2380(5) 0.2174(3) 0.1599(3) 0.0246(8) Uani 1 1 d
C12 C 0.0550(5) 0.2052(3) 0.1432(3) 0.0277(9) Uani 1 1 d
C13 C -0.0531(6) 0.2592(4) 0.0708(3) 0.0342(10) Uani 1 1 d
C14 C 0.5594(6) 0.2383(3) 0.2489(3) 0.0269(9) Uani 1 1 d
C15 C 0.5038(6) 0.1984(4) 0.4404(3) 0.0337(11) Uani 1 1 d
C16 C 0.2714(7) 0.3166(3) 0.3535(3) 0.0338(11) Uani 1 1 d
C17 C 0.1799(7) 0.1406(4) 0.3953(4) 0.0336(11) Uani 1 1 d
H6A H 0.121(11) -0.021(5) 0.077(5) 0.08(2) Uiso 1 1 d
H6B H 0.261(7) -0.059(4) 0.052(3) 0.031(14) Uiso 1 1 d
H6C H 0.234(8) 0.044(4) 0.036(4) 0.048(17) Uiso 1 1 d
H7A H 0.138(8) -0.060(5) 0.293(5) 0.06(2) Uiso 1 1 d
H7B H 0.059(10) -0.040(5) 0.213(4) 0.07(2) Uiso 1 1 d
H7C H 0.169(7) -0.130(4) 0.237(4) 0.035(16) Uiso 1 1 d
H8A H 0.500(7) -0.109(5) 0.387(4) 0.041(16) Uiso 1 1 d
H8B H 0.407(8) -0.042(4) 0.399(4) 0.044(18) Uiso 1 1 d
H8C H 0.584(8) -0.017(4) 0.418(4) 0.039(16) Uiso 1 1 d
H9A H 0.804(8) -0.019(4) 0.295(4) 0.044(16) Uiso 1 1 d
H9B H 0.764(9) 0.059(5) 0.347(4) 0.06(2) Uiso 1 1 d
H9C H 0.792(6) 0.100(4) 0.275(3) 0.026(12) Uiso 1 1 d
H10A H 0.669(8) 0.105(5) 0.133(4) 0.041(16) Uiso 1 1 d
H10B H 0.635(7) 0.009(4) 0.082(3) 0.037(15) Uiso 1 1 d
H10C H 0.519(11) 0.092(7) 0.055(6) 0.10(3) Uiso 1 1 d
H14A H 0.627(12) 0.233(7) 0.283(6) 0.10(4) Uiso 1 1 d
H14B H 0.525(7) 0.292(4) 0.262(4) 0.040(16) Uiso 1 1 d
H14C H 0.594(9) 0.238(5) 0.189(4) 0.059(19) Uiso 1 1 d
H15A H 0.584(8) 0.233(5) 0.419(4) 0.056(19) Uiso 1 1 d
H15B H 0.471(8) 0.223(4) 0.484(4) 0.049(18) Uiso 1 1 d
H15C H 0.546(7) 0.134(4) 0.456(4) 0.036(16) Uiso 1 1 d
H16A H 0.275(7) 0.327(4) 0.405(4) 0.045(17) Uiso 1 1 d
H16B H 0.348(9) 0.357(4) 0.335(5) 0.06(2) Uiso 1 1 d
H16C H 0.187(7) 0.323(4) 0.317(4) 0.030(14) Uiso 1 1 d
H17A H 0.092(10) 0.143(5) 0.357(5) 0.06(2) Uiso 1 1 d
H17B H 0.186(6) 0.164(4) 0.444(4) 0.032(14) Uiso 1 1 d
H17C H 0.201(6) 0.083(4) 0.400(3) 0.023(13) Uiso 1 1 d

loop_
_atom_site_aniso_label
_atom_site_aniso_U_11
_atom_site_aniso_U_22
_atom_site_aniso_U_33
_atom_site_aniso_U_23
_atom_site_aniso_U_13
_atom_site_aniso_U_12
Ir1 0.02072(11) 0.01632(10) 0.01955(10) 0.00039(5) 0.00325(7) -0.00039(5)
P1 0.0272(6) 0.0207(5) 0.0219(5) -0.0024(4) 0.0029(4) 0.0012(4)
F1 0.0324(14) 0.0211(13) 0.0414(15) 0.0046(11) 0.0040(12) -0.0009(10)
F2 0.0350(15) 0.0362(15) 0.0274(13) 0.0070(11) 0.0106(11) -0.0008(12)
F3 0.0258(14) 0.0507(18) 0.0319(14) 0.0048(12) 0.0091(11) 0.0074(12)
F4 0.0266(14) 0.0304(15) 0.0464(18) 0.0049(12) 0.0020(13) -0.0052(11)
F5 0.0441(19) 0.068(2) 0.0282(15) 0.0045(14) -0.0028(13) -0.0040(16)
F6 0.0233(15) 0.073(2) 0.059(2) 0.0275(18) 0.0026(14) 0.0048(15)
F7 0.0431(18) 0.0361(16) 0.057(2) 0.0192(15) -0.0049(15) 0.0051(14)
C1 0.030(2) 0.0170(19) 0.024(2) -0.0025(15) 0.0066(17) -0.0013(16)
C2 0.022(2) 0.0162(19) 0.029(2) -0.0008(15) 0.0085(16) -0.0005(15)
C3 0.031(2) 0.019(2) 0.024(2) 0.0026(15) 0.0092(17) 0.0056(16)
C4 0.022(2) 0.020(2) 0.034(2) -0.0005(16) 0.0046(17) 0.0003(16)
C5 0.025(2) 0.022(2) 0.030(2) 0.0003(16) 0.0089(18) -0.0002(16)
C6 0.045(3) 0.033(3) 0.026(2) -0.008(2) 0.002(2) -0.002(2)
C7 0.030(3) 0.022(2) 0.049(3) -0.002(2) 0.018(2) -0.0057(19)
C8 0.050(3) 0.028(3) 0.025(2) 0.0065(18) 0.010(2) 0.009(2)
C9 0.023(2) 0.035(3) 0.051(3) -0.002(2) -0.001(2) 0.005(2)
C10 0.045(3) 0.030(3) 0.039(3) 0.001(2) 0.023(2) -0.003(2)
C11 0.026(2) 0.024(2) 0.025(2) 0.0018(16) 0.0067(17) -0.0022(17)
C12 0.024(2) 0.030(2) 0.028(2) 0.0042(17) 0.0041(17) -0.0013(17)
C13 0.027(2) 0.037(3) 0.035(3) 0.008(2) 0.0015(19) -0.0007(19)
C14 0.025(2) 0.021(2) 0.035(2) 0.0006(18) 0.008(2) -0.0087(18)
C15 0.037(3) 0.033(3) 0.024(2) -0.0057(19) -0.004(2) 0.001(2)
C16 0.043(3) 0.024(2) 0.032(3) -0.0050(19) 0.006(2) 0.007(2)
C17 0.040(3) 0.037(3) 0.029(3) -0.005(2) 0.017(2) -0.004(2)

loop_
_atom_type_symbol
_atom_type_description
_atom_type_scat_dispersion_real
_atom_type_scat_dispersion_imag
_atom_type_scat_source
C C 0.0033 0.0016 'International Tables Vol C Tables 4.2.6.8 and 6.1.1.4'
H H 0.0000 0.0000 'International Tables Vol C Tables 4.2.6.8 and 6.1.1.4'
F F 0.0171 0.0103 'International Tables Vol C Tables 4.2.6.8 and 6.1.1.4'
P P 0.1023 0.0942 'International Tables Vol C Tables 4.2.6.8 and 6.1.1.4'
Ir Ir -1.4442 7.9887 'International Tables Vol C Tables 4.2.6.8 and 6.1.1.4'

loop_
_geom_angle_atom_site_label_1
_geom_angle_atom_site_label_2
_geom_angle_atom_site_label_3
_geom_angle
C11 Ir1 C14 84.72(19)
C11 Ir1 C5 109.52(17)
C14 Ir1 C5 94.57(18)
C11 Ir1 C4 146.62(17)
C14 Ir1 C4 90.86(19)
C5 Ir1 C4 37.76(16)
C11 Ir1 P1 93.90(12)
C14 Ir1 P1 86.20(14)
C5 Ir1 P1 156.55(12)
C4 Ir1 P1 118.86(12)
C11 Ir1 C3 152.53(17)
C14 Ir1 C3 120.74(19)
C5 Ir1 C3 61.86(15)
C4 Ir1 C3 36.54(16)
P1 Ir1 C3 97.68(11)
C11 Ir1 C1 96.07(16)
C14 Ir1 C1 128.67(18)
C5 Ir1 C1 36.95(16)
C4 Ir1 C1 61.58(16)
P1 Ir1 C1 144.40(11)
C3 Ir1 C1 60.82(15)
C11 Ir1 C2 115.81(16)
C14 Ir1 C2 152.27(18)
C5 Ir1 C2 61.97(15)
C4 Ir1 C2 61.64(16)
P1 Ir1 C2 109.32(11)
C3 Ir1 C2 36.73(16)
C1 Ir1 C2 36.46(15)
C17 P1 C16 101.8(3)
C17 P1 C15 102.9(3)
C16 P1 C15 99.1(3)
C17 P1 Ir1 116.89(18)
C16 P1 Ir1 121.58(19)
C15 P1 Ir1 111.62(18)
C5 C1 C2 108.7(4)
C5 C1 C6 124.8(4)
C2 C1 C6 126.1(4)
C5 C1 Ir1 69.2(2)
C2 C1 Ir1 72.0(2)
C6 C1 Ir1 130.8(3)
C1 C2 C3 107.0(4)
C1 C2 C7 125.8(4)
C3 C2 C7 126.1(4)
C1 C2 Ir1 71.5(2)
C3 C2 Ir1 71.0(2)
C7 C2 Ir1 131.5(3)
C4 C3 C2 109.0(4)
C4 C3 C8 125.2(5)
C2 C3 C8 125.1(4)
C4 C3 Ir1 70.6(2)
C2 C3 Ir1 72.3(2)
C8 C3 Ir1 131.2(3)
C3 C4 C5 107.7(4)
C3 C4 C9 127.6(4)
C5 C4 C9 124.5(4)
C3 C4 Ir1 72.9(3)
C5 C4 Ir1 70.3(2)
C9 C4 Ir1 126.0(3)
C1 C5 C4 107.5(4)
C1 C5 C10 125.7(4)
C4 C5 C10 126.4(4)
C1 C5 Ir1 73.9(2)
C4 C5 Ir1 71.9(2)
C10 C5 Ir1 125.4(3)
C1 C6 H6A 111(4)
C1 C6 H6B 109(4)
H6A C6 H6B 105(6)
C1 C6 H6C 112(4)
H6A C6 H6C 109(6)
H6B C6 H6C 111(5)
C2 C7 H7A 118(5)
C2 C7 H7B 116(4)
H7A C7 H7B 94(6)
C2 C7 H7C 109(4)
H7A C7 H7C 106(6)
H7B C7 H7C 112(6)
C3 C8 H8A 112(4)
C3 C8 H8B 111(5)
H8A C8 H8B 96(6)
C3 C8 H8C 111(3)
H8A C8 H8C 107(5)
H8B C8 H8C 118(6)
C4 C9 H9A 107(4)
C4 C9 H9B 111(5)
H9A C9 H9B 116(6)
C4 C9 H9C 110(3)
H9A C9 H9C 119(5)
H9B C9 H9C 94(5)
C5 C10 H10A 106(4)
C5 C10 H10B 114(3)
H10A C10 H10B 112(5)
C5 C10 H10C 116(5)
H10A C10 H10C 109(7)
H10B C10 H10C 100(6)
F1 C11 F2 101.8(3)
F1 C11 C12 101.9(3)
F2 C11 C12 103.1(3)
F1 C11 Ir1 116.7(3)
F2 C11 Ir1 111.6(3)
C12 C11 Ir1 119.4(3)
F4 C12 F3 106.7(4)
F4 C12 C11 111.0(4)
F3 C12 C11 109.2(4)
F4 C12 C13 105.2(4)
F3 C12 C13 105.7(4)
C11 C12 C13 118.4(4)
F5 C13 F7 108.1(4)
F5 C13 F6 107.7(4)
F7 C13 F6 107.7(4)
F5 C13 C12 111.3(4)
F7 C13 C12 112.9(4)
F6 C13 C12 108.9(4)
Ir1 C14 H14A 113(8)
Ir1 C14 H14B 112(4)
H14A C14 H14B 99(8)
Ir1 C14 H14C 106(4)
H14A C14 H14C 112(8)
H14B C14 H14C 114(5)
P1 C15 H15A 103(4)
P1 C15 H15B 107(4)
H15A C15 H15B 118(5)
P1 C15 H15C 112(3)
H15A C15 H15C 109(5)
H15B C15 H15C 108(5)
P1 C16 H16A 103(4)
P1 C16 H16B 112(4)
H16A C16 H16B 110(6)
P1 C16 H16C 107(4)
H16A C16 H16C 121(6)
H16B C16 H16C 104(6)
P1 C17 H17A 106(5)
P1 C17 H17B 108(4)
H17A C17 H17B 121(6)
P1 C17 H17C 109(4)
H17A C17 H17C 104(5)
H17B C17 H17C 109(5)

loop_
_geom_bond_atom_site_label_1
_geom_bond_atom_site_label_2
_geom_bond_distance
Ir1 C11 2.044(4)
Ir1 C14 2.145(4)
Ir1 C5 2.222(4)
Ir1 C4 2.243(4)
Ir1 P1 2.2568(11)
Ir1 C3 2.274(4)
Ir1 C1 2.284(4)
Ir1 C2 2.290(4)
P1 C17 1.812(5)
P1 C16 1.815(5)
P1 C15 1.818(5)
F1 C11 1.406(5)
F2 C11 1.412(5)
F3 C12 1.359(5)
F4 C12 1.348(5)
F5 C13 1.316(6)
F6 C13 1.339(6)
F7 C13 1.322(6)
C1 C5 1.429(6)
C1 C2 1.431(6)
C1 C6 1.501(6)
C2 C3 1.438(6)
C2 C7 1.495(6)
C3 C4 1.416(6)
C3 C8 1.496(6)
C4 C5 1.445(6)
C4 C9 1.498(6)
C5 C10 1.504(6)
C6 H6A 0.99(9)
C6 H6B 0.86(6)
C6 H6C 1.00(6)
C7 H7A 0.88(7)
C7 H7B 1.00(8)
C7 H7C 0.94(5)
C8 H8A 0.95(6)
C8 H8B 0.80(7)
C8 H8C 0.97(6)
C9 H9A 0.96(6)
C9 H9B 0.83(7)
C9 H9C 1.09(6)
C10 H10A 0.95(7)
C10 H10B 1.01(6)
C10 H10C 1.03(10)
C11 C12 1.546(6)
C12 C13 1.549(6)
C14 H14A 0.71(10)
C14 H14B 0.88(6)
C14 H14C 1.11(7)
C15 H15A 0.99(7)
C15 H15B 0.91(6)
C15 H15C 1.01(6)
C16 H16A 0.87(6)
C16 H16B 0.99(8)
C16 H16C 0.83(6)
C17 H17A 0.86(8)
C17 H17B 0.87(6)
C17 H17C 0.85(6)
